data_7235359
loop_
_publ_author_name
'Kyprianidou, Eleni J.'
'Lazarides, Theodore'
'Kaziannis, Spyridon'
'Kosmidis, Constantine'
'Itskos, Grigorios'
'Manos, Manolis J.'
'Tasiopoulos, Anastasios J.'

_publ_section_title
;
 Single crystal coordinating solvent exchange as a general method for the
 enhancement of the photoluminescence properties of lanthanide MOFs
;
_journal_issue 15
_journal_name_full 'Journal of Materials Chemistry A'
_journal_page_first 5258
_journal_paper_doi 10.1039/c3ta14489e
_journal_volume 2
_journal_year 2014
_chemical_formula_moiety 'C44 H28 Eu2 N9 O14'
_chemical_formula_sum 'C44 H28 Eu2 N9 O14'
_chemical_formula_weight 1210.67
_space_group_IT_number 2
_space_group_name_Hall '-P 1'
_space_group_name_H-M_alt 'P -1'
_symmetry_cell_setting triclinic
_symmetry_space_group_name_H-M 'P -1'
_atom_sites_solution_hydrogens geom
_atom_sites_solution_primary direct
_atom_sites_solution_secondary difmap
_audit_creation_method SHELXL-97
_cell_angle_alpha 91.931(9)
_cell_angle_beta 108.443(10)
_cell_angle_gamma 109.729(10)
_cell_formula_units_Z 1
_cell_length_a 10.3363(12)
_cell_length_b 11.2395(13)
_cell_length_c 11.7729(13)
_cell_measurement_reflns_used 3265
_cell_measurement_temperature 100(2)
_cell_measurement_theta_max 28.4451
_cell_measurement_theta_min 3.2715
_cell_volume 1206.1(3)
_computing_cell_refinement 'CrysAlis RED'
_computing_data_collection 'CrysAlis CCD'
_computing_data_reduction 'CrysAlis RED'
_computing_molecular_graphics
;
 DIAMOND (Brandenburg, 2006)
 MERCURY (Bruno et al. 2002)
;
_computing_publication_material 'WINGX (Farrugia, 1999)'
_computing_structure_refinement 'SHELXL-97 (Sheldrick, 1997)'
_computing_structure_solution 'SHELXL-97 (Sheldrick, 1997)'
_diffrn_ambient_temperature 100(2)
_diffrn_detector_area_resol_mean 10.4223
_diffrn_measured_fraction_theta_full 0.998
_diffrn_measured_fraction_theta_max 0.998
_diffrn_measurement_device_type 'SuperNova, Dual, Cu at zero, Atlas'
_diffrn_measurement_method '\w scans'
_diffrn_radiation_monochromator mirror
_diffrn_radiation_source 'SuperNova (Mo) X-ray Source'
_diffrn_radiation_type MoK\a
_diffrn_radiation_wavelength 0.71073
_diffrn_reflns_av_R_equivalents 0.0328
_diffrn_reflns_av_sigmaI/netI 0.0438
_diffrn_reflns_limit_h_max 12
_diffrn_reflns_limit_h_min -12
_diffrn_reflns_limit_k_max 12
_diffrn_reflns_limit_k_min -13
_diffrn_reflns_limit_l_max 13
_diffrn_reflns_limit_l_min -9
_diffrn_reflns_number 7428
_diffrn_reflns_theta_full 25.00
_diffrn_reflns_theta_max 25.00
_diffrn_reflns_theta_min 3.28
_exptl_absorpt_coefficient_mu 2.649
_exptl_absorpt_correction_T_max 1.00000
_exptl_absorpt_correction_T_min 0.75009
_exptl_absorpt_correction_type multi-scan
_exptl_absorpt_process_details 'Empirical absorption correction (CrysAlis RED, Oxford Diffraction)'
_exptl_crystal_colour orange
_exptl_crystal_density_diffrn 1.667
_exptl_crystal_density_method 'not measured'
_exptl_crystal_description polyhedral
_exptl_crystal_F_000 593
_exptl_crystal_size_max 0.13
_exptl_crystal_size_mid 0.11
_exptl_crystal_size_min 0.09
_refine_diff_density_max 1.528
_refine_diff_density_min -1.516
_refine_diff_density_rms 0.172
_refine_ls_extinction_method none
_refine_ls_goodness_of_fit_ref 1.084
_refine_ls_hydrogen_treatment constr
_refine_ls_matrix_type full
_refine_ls_number_parameters 334
_refine_ls_number_reflns 4228
_refine_ls_number_restraints 167
_refine_ls_restrained_S_all 1.106
_refine_ls_R_factor_all 0.0567
_refine_ls_R_factor_gt 0.0507
_refine_ls_shift/su_max 0.000
_refine_ls_shift/su_mean 0.000
_refine_ls_structure_factor_coef Fsqd
_refine_ls_weighting_details 'calc w=1/[\s^2^(Fo^2^)+(0.0881P)^2^+4.1916P] where P=(Fo^2^+2Fc^2^)/3'
_refine_ls_weighting_scheme calc
_refine_ls_wR_factor_gt 0.1416
_refine_ls_wR_factor_ref 0.1466
_reflns_number_gt 3774
_reflns_number_total 4228
_reflns_threshold_expression >2sigma(I)
_cod_data_source_file c3ta14489e2.cif
_cod_data_source_block EuN-BDC-bzIm
_cod_depositor_comments
;
The following automatic conversions were performed:

data item '_symmetry_cell_setting' value 'Triclinic' was changed to
'triclinic' in accordance with the
/home/saulius/struct/COD-crude-data/automatic-downloads/DataCite-retrospective/RSC/depositions/lib/dictionaries/cif_core.dic
dictionary named 'cif_core.dic' version 2.4.2 last updated on
2011-04-26.

Automatic conversion script
Id: cif_fix_values 6909 2019-04-08 15:41:33Z antanas 
;
_cod_original_cell_volume 1206.1(2)
_cod_database_code 7235359

loop_
_symmetry_equiv_pos_as_xyz
'x, y, z'
'-x, -y, -z'

loop_
_atom_site_label
_atom_site_type_symbol
_atom_site_fract_x
_atom_site_fract_y
_atom_site_fract_z
_atom_site_U_iso_or_equiv
_atom_site_adp_type
_atom_site_occupancy
_atom_site_symmetry_multiplicity
_atom_site_calc_flag
_atom_site_refinement_flags
C1 C 0.3110(11) 0.7590(9) 0.8418(8) 0.056(2) Uani 1 1 d .
C2 C 0.4080(11) 0.8840(9) 0.9229(8) 0.058(2) Uani 1 1 d U
C3 C 0.3762(14) 0.9228(12) 1.0194(11) 0.086(4) Uani 1 1 d U
H3 H 0.2924 0.8715 1.0329 0.103 Uiso 1 1 calc R
C4 C 0.5326(14) 0.9620(12) 0.9021(12) 0.091(4) Uani 1 1 d DU
C5 C -0.2055(8) 0.5010(8) 0.5815(8) 0.0445(18) Uani 1 1 d U
C6 C -0.3572(8) 0.5004(8) 0.5407(7) 0.0428(17) Uani 1 1 d U
C7 C -0.3961(9) 0.5788(9) 0.6057(8) 0.053(2) Uani 1 1 d DU
C8 C -0.4629(9) 0.4205(9) 0.4362(8) 0.054(2) Uani 1 1 d .
H8 H -0.4386 0.3653 0.3935 0.065 Uiso 1 1 calc R
C9 C 0.0268(10) 0.7528(7) 0.5002(8) 0.050(2) Uani 1 1 d U
C10 C 0.0158(11) 0.8806(8) 0.5019(8) 0.056(2) Uani 1 1 d U
C11 C -0.0082(15) 0.9343(9) 0.3948(9) 0.074(3) Uani 1 1 d U
H11 H -0.0114 0.8910 0.3247 0.088 Uiso 1 1 calc R
C12 C 0.0271(14) 0.9502(9) 0.6085(8) 0.073(3) Uani 1 1 d DU
C13 C 0.4359(16) 0.479(2) 0.819(3) 0.140(6) Uani 0.50 1 d PDU
C13A C 0.329(5) 0.373(4) 0.726(4) 0.143(6) Uani 0.50 1 d PU
C14 C 0.633(2) 0.420(2) 0.873(2) 0.170(5) Uani 1 1 d DU
H14A H 0.6734 0.3561 0.8650 0.254 Uiso 1 1 calc R
H14B H 0.6413 0.4370 0.9563 0.254 Uiso 1 1 calc R
H14C H 0.6853 0.4970 0.8494 0.254 Uiso 1 1 calc R
C15 C 0.460(3) 0.265(2) 0.714(2) 0.171(6) Uani 1 1 d DU
H15A H 0.5253 0.2233 0.7535 0.257 Uiso 1 1 calc R
H15B H 0.4822 0.2947 0.6439 0.257 Uiso 1 1 calc R
H15C H 0.3608 0.2058 0.6886 0.257 Uiso 1 1 calc R
C16 C -0.0179(12) 0.4363(14) 0.9120(12) 0.146(5) Uani 1 1 d DU
H16 H -0.0625 0.4960 0.8939 0.176 Uiso 1 1 calc R
C17 C 0.0474(15) 0.2905(15) 1.0035(13) 0.159(5) Uani 1 1 d DU
C18 C 0.1013(13) 0.3225(9) 0.9095(12) 0.139(4) Uani 1 1 d DU
C19 C 0.1869(16) 0.2559(16) 0.8917(18) 0.159(5) Uani 1 1 d DU
H19 H 0.2273 0.2722 0.8310 0.191 Uiso 1 1 calc R
C20 C 0.212(2) 0.1653(18) 0.9640(18) 0.175(6) Uani 1 1 d DU
H20 H 0.2687 0.1197 0.9530 0.210 Uiso 1 1 calc R
C21 C 0.150(2) 0.146(2) 1.054(2) 0.202(7) Uani 1 1 d DU
H21 H 0.1688 0.0851 1.1010 0.243 Uiso 1 1 calc R
C22 C 0.062(2) 0.2038(17) 1.0837(17) 0.178(6) Uani 1 1 d DU
H22 H 0.0225 0.1878 1.1447 0.214 Uiso 1 1 calc R
N1 N 0.572(3) 0.946(3) 0.7962(19) 0.122(6) Uani 0.50 1 d PDU
N2 N -0.2927(16) 0.665(2) 0.7146(15) 0.090(7) Uani 0.50 1 d PDU
N3 N 0.040(2) 0.901(2) 0.7220(13) 0.086(4) Uani 0.50 1 d PDU
N4 N 0.4794(19) 0.3732(17) 0.7966(16) 0.151(5) Uani 1 1 d DU
N5 N 0.0633(10) 0.4136(8) 0.8499(8) 0.075(2) Uani 1 1 d DU
N6 N -0.0301(16) 0.3667(15) 1.0024(15) 0.164(5) Uani 1 1 d DU
O1 O 0.1951(8) 0.6952(6) 0.8593(6) 0.0634(18) Uani 1 1 d .
O2 O 0.3438(7) 0.7201(7) 0.7582(7) 0.070(2) Uani 1 1 d .
O3 O -0.1298(6) 0.5295(6) 0.6910(5) 0.0535(15) Uani 1 1 d .
O4 O 0.1572(6) 0.5310(5) 0.4972(5) 0.0467(13) Uani 1 1 d .
O5 O 0.0127(8) 0.3143(6) 0.6004(5) 0.0606(17) Uani 1 1 d .
O6 O 0.0700(7) 0.7163(5) 0.6011(5) 0.0499(14) Uani 1 1 d .
O7 O 0.3059(9) 0.4613(8) 0.7592(9) 0.089(3) Uani 1 1 d D
Eu01 Eu 0.10605(4) 0.53368(3) 0.67894(3) 0.03615(18) Uani 1 1 d .

loop_
_atom_site_aniso_label
_atom_site_aniso_U_11
_atom_site_aniso_U_22
_atom_site_aniso_U_33
_atom_site_aniso_U_23
_atom_site_aniso_U_13
_atom_site_aniso_U_12
C1 0.054(5) 0.040(5) 0.046(5) -0.010(4) -0.013(4) 0.015(4)
C2 0.060(5) 0.046(5) 0.045(4) -0.012(4) -0.012(4) 0.021(4)
C3 0.080(8) 0.066(7) 0.073(7) -0.031(6) 0.013(5) -0.002(6)
C4 0.076(7) 0.074(8) 0.084(7) -0.038(6) 0.013(5) 0.000(5)
C5 0.033(4) 0.043(4) 0.050(5) -0.003(4) 0.003(3) 0.016(3)
C6 0.033(3) 0.046(4) 0.044(4) -0.003(3) 0.005(3) 0.016(3)
C7 0.039(4) 0.057(5) 0.052(5) -0.015(4) 0.003(4) 0.020(4)
C8 0.039(4) 0.063(6) 0.054(5) -0.020(4) 0.004(4) 0.025(4)
C9 0.058(5) 0.025(3) 0.048(5) -0.005(3) -0.003(4) 0.015(3)
C10 0.072(6) 0.029(4) 0.053(4) -0.005(3) -0.004(4) 0.023(4)
C11 0.124(9) 0.040(5) 0.046(4) -0.002(4) 0.006(6) 0.041(6)
C12 0.121(9) 0.041(5) 0.049(4) -0.001(4) 0.002(5) 0.046(6)
C13 0.140(8) 0.140(7) 0.139(8) 0.027(4) 0.051(5) 0.047(5)
C13A 0.144(6) 0.140(8) 0.140(8) 0.028(5) 0.046(4) 0.049(5)
C14 0.161(6) 0.171(7) 0.171(7) 0.032(5) 0.040(4) 0.069(5)
C15 0.175(7) 0.169(7) 0.174(7) 0.018(4) 0.061(5) 0.069(5)
C16 0.149(7) 0.151(7) 0.148(7) 0.023(4) 0.058(5) 0.060(5)
C17 0.164(7) 0.160(7) 0.151(6) 0.039(5) 0.059(5) 0.053(5)
C18 0.140(6) 0.136(6) 0.141(6) 0.026(4) 0.044(5) 0.057(5)
C19 0.161(7) 0.154(7) 0.171(7) 0.021(5) 0.045(5) 0.079(5)
C20 0.178(8) 0.170(8) 0.179(8) 0.033(5) 0.053(5) 0.075(5)
C21 0.205(8) 0.202(8) 0.205(8) 0.038(5) 0.073(5) 0.080(5)
C22 0.182(8) 0.177(7) 0.175(7) 0.040(5) 0.063(5) 0.064(5)
N1 0.125(8) 0.128(9) 0.116(7) 0.009(5) 0.054(6) 0.039(5)
N2 0.049(9) 0.106(16) 0.086(13) -0.054(10) -0.011(8) 0.031(10)
N3 0.098(7) 0.086(7) 0.074(5) 0.019(4) 0.028(5) 0.036(5)
N4 0.150(6) 0.153(6) 0.157(7) 0.031(4) 0.049(4) 0.066(5)
N5 0.098(7) 0.063(5) 0.056(5) -0.006(4) 0.010(4) 0.035(5)
N6 0.169(7) 0.173(7) 0.158(6) 0.030(5) 0.073(5) 0.057(5)
O1 0.077(5) 0.042(3) 0.044(3) -0.012(3) 0.004(3) 0.006(3)
O2 0.046(4) 0.056(4) 0.082(5) -0.037(4) 0.000(3) 0.011(3)
O3 0.041(3) 0.065(4) 0.046(3) -0.002(3) 0.001(3) 0.023(3)
O4 0.038(3) 0.046(3) 0.054(3) -0.003(3) 0.011(3) 0.020(2)
O5 0.095(5) 0.033(3) 0.044(3) -0.002(3) 0.005(3) 0.031(3)
O6 0.069(4) 0.027(3) 0.042(3) 0.000(2) 0.002(3) 0.021(3)
O7 0.064(5) 0.084(6) 0.115(7) 0.015(5) -0.003(4) 0.054(5)
Eu01 0.0344(2) 0.0267(2) 0.0362(3) -0.00661(15) -0.00561(16) 0.01541(17)

loop_
_atom_type_symbol
_atom_type_description
_atom_type_scat_dispersion_real
_atom_type_scat_dispersion_imag
_atom_type_scat_source
C C 0.0033 0.0016 'International Tables Vol C Tables 4.2.6.8 and 6.1.1.4'
H H 0.0000 0.0000 'International Tables Vol C Tables 4.2.6.8 and 6.1.1.4'
N N 0.0061 0.0033 'International Tables Vol C Tables 4.2.6.8 and 6.1.1.4'
O O 0.0106 0.0060 'International Tables Vol C Tables 4.2.6.8 and 6.1.1.4'
Eu Eu -0.1578 3.6682 'International Tables Vol C Tables 4.2.6.8 and 6.1.1.4'

loop_
_geom_angle_atom_site_label_1
_geom_angle_atom_site_label_2
_geom_angle_atom_site_label_3
_geom_angle
_geom_angle_site_symmetry_1
_geom_angle_site_symmetry_3
O2 C1 O1 120.9(8) . .
O2 C1 C2 120.8(10) . .
O1 C1 C2 118.3(9) . .
O2 C1 Eu01 61.6(4) . .
O1 C1 Eu01 59.6(4) . .
C2 C1 Eu01 174.2(6) . .
C3 C2 C4 119.1(9) . .
C3 C2 C1 120.6(10) . .
C4 C2 C1 120.3(10) . .
C2 C3 C4 121.5(12) . 2_677
C2 C3 H3 119.3 . .
C4 C3 H3 119.3 2_677 .
C2 C4 C3 119.5(11) . 2_677
C2 C4 N1 126.5(15) . .
C3 C4 N1 113.5(16) 2_677 .
O3 C5 O4 121.4(7) . 2_566
O3 C5 C6 119.7(8) . .
O4 C5 C6 118.8(7) 2_566 .
O3 C5 Eu01 55.9(4) . .
O4 C5 Eu01 65.9(4) 2_566 .
C6 C5 Eu01 173.0(6) . .
C7 C6 C8 118.7(7) . .
C7 C6 C5 120.9(7) . .
C8 C6 C5 120.3(7) . .
C6 C7 C8 119.9(7) . 2_466
C6 C7 N2 122.3(10) . .
C8 C7 N2 117.8(10) 2_466 .
C7 C8 C6 121.4(7) 2_466 .
C7 C8 H8 119.3 2_466 .
C6 C8 H8 119.3 . .
O5 C9 O6 124.2(7) 2_566 .
O5 C9 C10 118.2(8) 2_566 .
O6 C9 C10 117.6(8) . .
C11 C10 C12 118.6(8) . .
C11 C10 C9 119.8(9) . .
C12 C10 C9 121.7(8) . .
C12 C11 C10 121.3(9) 2_576 .
C12 C11 H11 119.3 2_576 .
C10 C11 H11 119.3 . .
C11 C12 C10 120.1(9) 2_576 .
C11 C12 N3 115.9(12) 2_576 .
C10 C12 N3 123.6(12) . .
O7 C13 N4 113.9(15) . .
O7 C13 C13A 51(2) . .
N4 C13 C13A 63(2) . .
O7 C13A C13 55(2) . .
O7 C13A N4 114(3) . .
C13 C13A N4 58.6(17) . .
N4 C14 H14A 109.5 . .
N4 C14 H14B 109.5 . .
H14A C14 H14B 109.5 . .
N4 C14 H14C 109.5 . .
H14A C14 H14C 109.5 . .
H14B C14 H14C 109.5 . .
N4 C15 H15A 109.5 . .
N4 C15 H15B 109.5 . .
H15A C15 H15B 109.5 . .
N4 C15 H15C 109.5 . .
H15A C15 H15C 109.5 . .
H15B C15 H15C 109.5 . .
N5 C16 N6 115.8(15) . .
N5 C16 H16 122.1 . .
N6 C16 H16 122.1 . .
N6 C17 C22 124.5(19) . .
N6 C17 C18 103.2(16) . .
C22 C17 C18 132.2(18) . .
N5 C18 C19 129.9(16) . .
N5 C18 C17 115.5(14) . .
C19 C18 C17 114.6(15) . .
C20 C19 C18 120(2) . .
C20 C19 H19 119.8 . .
C18 C19 H19 119.8 . .
C19 C20 C21 117(3) . .
C19 C20 H20 121.5 . .
C21 C20 H20 121.5 . .
C22 C21 C20 130(3) . .
C22 C21 H21 115.0 . .
C20 C21 H21 115.0 . .
C17 C22 C21 106(2) . .
C17 C22 H22 127.1 . .
C21 C22 H22 127.1 . .
C13 N4 C14 102.4(14) . .
C13 N4 C15 149(2) . .
C14 N4 C15 105.0(18) . .
C13 N4 C13A 59(2) . .
C14 N4 C13A 160(2) . .
C15 N4 C13A 92(2) . .
C16 N5 C18 99.1(13) . .
C16 N5 Eu01 121.9(10) . .
C18 N5 Eu01 139.1(10) . .
C16 N6 C17 106.5(17) . .
C1 O1 Eu01 94.2(5) . .
C1 O2 Eu01 92.4(6) . .
C5 O3 Eu01 99.5(5) . .
C5 O4 Eu01 157.9(5) 2_566 .
C5 O4 Eu01 88.4(4) 2_566 2_566
Eu01 O4 Eu01 104.35(19) . 2_566
C9 O5 Eu01 137.2(6) 2_566 .
C9 O6 Eu01 139.6(5) . .
C13A O7 C13 73(2) . .
C13A O7 Eu01 132(2) . .
C13 O7 Eu01 152.8(11) . .
O5 Eu01 O4 76.5(2) . .
O5 Eu01 O6 134.3(2) . .
O4 Eu01 O6 75.7(2) . .
O5 Eu01 O7 74.2(3) . .
O4 Eu01 O7 85.5(3) . .
O6 Eu01 O7 137.8(3) . .
O5 Eu01 O1 146.5(2) . .
O4 Eu01 O1 134.0(2) . .
O6 Eu01 O1 75.5(2) . .
O7 Eu01 O1 92.4(3) . .
O5 Eu01 O3 93.6(2) . .
O4 Eu01 O3 124.23(19) . .
O6 Eu01 O3 73.5(2) . .
O7 Eu01 O3 144.9(3) . .
O1 Eu01 O3 79.8(2) . .
O5 Eu01 O2 140.3(2) . .
O4 Eu01 O2 84.7(2) . .
O6 Eu01 O2 71.2(2) . .
O7 Eu01 O2 69.7(3) . .
O1 Eu01 O2 52.2(2) . .
O3 Eu01 O2 125.6(2) . .
O5 Eu01 N5 73.5(2) . .
O4 Eu01 N5 146.6(2) . .
O6 Eu01 N5 136.9(3) . .
O7 Eu01 N5 72.6(3) . .
O1 Eu01 N5 73.3(2) . .
O3 Eu01 N5 72.4(3) . .
O2 Eu01 N5 109.8(3) . .
O5 Eu01 O4 69.6(2) . 2_566
O4 Eu01 O4 75.65(19) . 2_566
O6 Eu01 O4 68.79(19) . 2_566
O7 Eu01 O4 142.1(3) . 2_566
O1 Eu01 O4 124.4(2) . 2_566
O3 Eu01 O4 50.17(18) . 2_566
O2 Eu01 O4 138.5(2) . 2_566
N5 Eu01 O4 106.6(2) . 2_566
O5 Eu01 C1 154.5(2) . .
O4 Eu01 C1 109.1(3) . .
O6 Eu01 C1 70.1(2) . .
O7 Eu01 C1 81.3(3) . .
O1 Eu01 C1 26.2(3) . .
O3 Eu01 C1 102.5(3) . .
O2 Eu01 C1 26.1(3) . .
N5 Eu01 C1 92.5(3) . .
O4 Eu01 C1 135.8(2) 2_566 .
O5 Eu01 C5 82.8(2) . .
O4 Eu01 C5 100.1(2) . .
O6 Eu01 C5 67.4(2) . .
O7 Eu01 C5 154.4(3) . .
O1 Eu01 C5 101.1(2) . .
O3 Eu01 C5 24.6(2) . .
O2 Eu01 C5 135.4(2) . .
N5 Eu01 C5 90.4(3) . .
O4 Eu01 C5 25.7(2) 2_566 .
C1 Eu01 C5 119.3(3) . .
O5 Eu01 Eu01 68.10(15) . 2_566
O4 Eu01 Eu01 40.69(13) . 2_566
O6 Eu01 Eu01 67.10(13) . 2_566
O7 Eu01 Eu01 119.0(2) . 2_566
O1 Eu01 Eu01 142.22(17) . 2_566
O3 Eu01 Eu01 84.36(14) . 2_566
O2 Eu01 Eu01 116.7(2) . 2_566
N5 Eu01 Eu01 133.29(19) . 2_566
O4 Eu01 Eu01 34.96(12) 2_566 2_566
C1 Eu01 Eu01 132.5(2) . 2_566
C5 Eu01 Eu01 59.84(17) . 2_566

loop_
_geom_bond_atom_site_label_1
_geom_bond_atom_site_label_2
_geom_bond_distance
_geom_bond_site_symmetry_2
C1 O2 1.248(12) .
C1 O1 1.256(12) .
C1 C2 1.497(12) .
C1 Eu01 2.839(8) .
C2 C3 1.375(16) .
C2 C4 1.393(17) .
C3 C4 1.401(15) 2_677
C3 H3 0.9300 .
C4 C3 1.401(15) 2_677
C4 N1 1.452(5) .
C5 O3 1.241(10) .
C5 O4 1.277(10) 2_566
C5 C6 1.484(11) .
C5 Eu01 2.943(8) .
C6 C7 1.383(11) .
C6 C8 1.388(11) .
C7 C8 1.386(12) 2_466
C7 N2 1.442(5) .
C8 C7 1.386(12) 2_466
C8 H8 0.9300 .
C9 O5 1.250(10) 2_566
C9 O6 1.264(10) .
C9 C10 1.479(11) .
C10 C11 1.404(14) .
C10 C12 1.407(13) .
C11 C12 1.377(13) 2_576
C11 H11 0.9300 .
C12 C11 1.377(13) 2_576
C12 N3 1.448(5) .
C13 O7 1.248(5) .
C13 N4 1.449(5) .
C13 C13A 1.45(5) .
C13A O7 1.18(5) .
C13A N4 1.51(5) .
C14 N4 1.451(5) .
C14 H14A 0.9600 .
C14 H14B 0.9600 .
C14 H14C 0.9600 .
C15 N4 1.451(5) .
C15 H15A 0.9600 .
C15 H15B 0.9600 .
C15 H15C 0.9600 .
C16 N5 1.351(5) .
C16 N6 1.354(5) .
C16 H16 0.9300 .
C17 N6 1.354(5) .
C17 C22 1.391(5) .
C17 C18 1.396(5) .
C18 N5 1.356(5) .
C18 C19 1.394(5) .
C19 C20 1.388(5) .
C19 H19 0.9300 .
C20 C21 1.393(5) .
C20 H20 0.9300 .
C21 C22 1.392(5) .
C21 H21 0.9300 .
C22 H22 0.9300 .
N5 Eu01 2.532(10) .
O1 Eu01 2.455(6) .
O2 Eu01 2.498(6) .
O3 Eu01 2.471(6) .
O4 C5 1.277(10) 2_566
O4 Eu01 2.362(6) .
O4 Eu01 2.688(6) 2_566
O5 C9 1.250(10) 2_566
O5 Eu01 2.354(6) .
O6 Eu01 2.371(5) .
O7 Eu01 2.402(7) .
Eu01 O4 2.688(6) 2_566
Eu01 Eu01 3.9940(9) 2_566

loop_
_platon_squeeze_void_nr
_platon_squeeze_void_average_x
_platon_squeeze_void_average_y
_platon_squeeze_void_average_z
_platon_squeeze_void_volume
_platon_squeeze_void_count_electrons
_platon_squeeze_void_content
1 0.500 1.000 0.500 166 28 ' '
